data_4515684
loop_
_publ_author_name
'Nicholls, Leo D. M.'
'Marx, Maximilian'
'Hartung, Thierry'
'Gonz\'alez-Fern\'andez, Elisa'
'Golz, Christopher'
'Alcarazo, Manuel'

_publ_section_title
;
 TADDOL-Derived Cationic Phosphonites: Toward an Effective
 Enantioselective Synthesis of [6]Helicenes via Au-Catalyzed Alkyne
 Hydroarylation
;
_journal_issue 7
_journal_name_full 'ACS Catalysis'
_journal_page_first 6079
_journal_paper_doi 10.1021/acscatal.8b01374
_journal_volume 8
_journal_year 2018
_chemical_absolute_configuration ad
_chemical_formula_moiety '8(F1.5 Sb0.25), C H2 Cl2, 2(C57 H53 F12 N3 O4 P)'
_chemical_formula_sum 'C115 H108 Cl2 F36 N6 O8 P2 Sb2'
_chemical_formula_weight 2762.41
_space_group_crystal_system tetragonal
_space_group_IT_number 90
_space_group_name_Hall 'P 4ab 2ab'
_space_group_name_H-M_alt 'P 4 21 2'
_atom_sites_solution_hydrogens geom
_atom_sites_solution_primary dual
_audit_creation_date 2018-04-04
_audit_creation_method
;
Olex2 1.2
(compiled 2017.08.10 svn.r3458 for OlexSys, GUI svn.r5381)
;
_cell_angle_alpha 90
_cell_angle_beta 90
_cell_angle_gamma 90
_cell_formula_units_Z 8
_cell_length_a 23.1560(8)
_cell_length_b 23.1560(8)
_cell_length_c 45.3164(15)
_cell_measurement_reflns_used 9705
_cell_measurement_temperature 100
_cell_measurement_theta_max 30.503
_cell_measurement_theta_min 2.384
_cell_volume 24298.7(14)
_computing_cell_refinement 'SAINT V8.38A (?, 2016)'
_computing_data_reduction 'SAINT V8.38A (?, 2016)'
_computing_molecular_graphics 'Olex2 (Dolomanov et al., 2009)'
_computing_publication_material 'Olex2 (Dolomanov et al., 2009)'
_computing_structure_refinement 'XL (Sheldrick, 2008)'
_computing_structure_solution 'ShelXT (Sheldrick, 2015)'
_diffrn_ambient_temperature 99.98
_diffrn_measured_fraction_theta_full 0.998
_diffrn_measured_fraction_theta_max 0.998
_diffrn_measurement_device_type 'Bruker APEX-II CCD'
_diffrn_measurement_method '\f and \w scans'
_diffrn_radiation_type MoK\a
_diffrn_radiation_wavelength 0.71073
_diffrn_reflns_av_R_equivalents 0.0383
_diffrn_reflns_av_unetI/netI 0.0316
_diffrn_reflns_Laue_measured_fraction_full 0.998
_diffrn_reflns_Laue_measured_fraction_max 0.998
_diffrn_reflns_limit_h_max 33
_diffrn_reflns_limit_h_min -30
_diffrn_reflns_limit_k_max 31
_diffrn_reflns_limit_k_min -30
_diffrn_reflns_limit_l_max 64
_diffrn_reflns_limit_l_min -64
_diffrn_reflns_number 180867
_diffrn_reflns_point_group_measured_fraction_full 0.999
_diffrn_reflns_point_group_measured_fraction_max 0.998
_diffrn_reflns_theta_full 25.242
_diffrn_reflns_theta_max 30.599
_diffrn_reflns_theta_min 2.162
_exptl_absorpt_coefficient_mu 0.627
_exptl_absorpt_correction_T_max 0.4330
_exptl_absorpt_correction_T_min 0.3928
_exptl_absorpt_correction_type multi-scan
_exptl_absorpt_process_details
;
SADABS-2016/2 (Bruker,2016/2) was used for absorption correction.
wR2(int) was 0.0716 before and 0.0559 after correction.
The Ratio of minimum to maximum transmission is 0.9072.
The \l/2 correction factor is Not present.
;
_exptl_crystal_colour colourless
_exptl_crystal_colour_primary colourless
_exptl_crystal_density_diffrn 1.510
_exptl_crystal_description block
_exptl_crystal_F_000 11152
_exptl_crystal_size_max 0.282
_exptl_crystal_size_mid 0.268
_exptl_crystal_size_min 0.247
_refine_diff_density_max 1.951
_refine_diff_density_min -1.261
_refine_diff_density_rms 0.096
_refine_ls_abs_structure_details
;
 Flack x determined using 12896 quotients [(I+)-(I-)]/[(I+)+(I-)]
 (Parsons, Flack and Wagner, Acta Cryst. B69 (2013) 249-259).
;
_refine_ls_abs_structure_Flack -0.024(3)
_refine_ls_extinction_method none
_refine_ls_goodness_of_fit_ref 1.088
_refine_ls_hydrogen_treatment constr
_refine_ls_matrix_type full
_refine_ls_number_parameters 1671
_refine_ls_number_reflns 37346
_refine_ls_number_restraints 92
_refine_ls_restrained_S_all 1.089
_refine_ls_R_factor_all 0.0630
_refine_ls_R_factor_gt 0.0538
_refine_ls_shift/su_max 0.001
_refine_ls_shift/su_mean 0.000
_refine_ls_structure_factor_coef Fsqd
_refine_ls_weighting_details 'w=1/[\s^2^(Fo^2^)+(0.0590P)^2^+35.8909P] where P=(Fo^2^+2Fc^2^)/3'
_refine_ls_weighting_scheme calc
_refine_ls_wR_factor_gt 0.1398
_refine_ls_wR_factor_ref 0.1455
_reflns_Friedel_coverage 0.838
_reflns_Friedel_fraction_full 1.000
_reflns_Friedel_fraction_max 0.997
_reflns_number_gt 32709
_reflns_number_total 37346
_reflns_threshold_expression 'I > 2\s(I)'
_cod_data_source_file cs8b01374_si_006.cif
_cod_data_source_block mo_0260_cg_0m_sq
_cod_original_cell_volume 24298.7(19)
_cod_database_code 4515684
_shelx_shelxl_version_number 2016/6
_shelx_space_group_comment
;
The symmetry employed for this shelxl refinement is uniquely defined
by the following loop, which should always be used as a source of
symmetry information in preference to the above space-group names.
They are only intended as comments.
;
_shelx_estimated_absorpt_t_max 0.861
_shelx_estimated_absorpt_t_min 0.843
_olex2_refinement_description
;
1. Fixed Uiso
 At 1.2 times of:
  All C(H) groups, All C(H,H) groups
 At 1.5 times of:
  All C(H,H,H) groups
2. Restrained distances
 F39B-C207
 1.41 with sigma of 0.02
 F38B-C207 = F37B-C207
 1.41 with sigma of 0.02
 C107-F37A
 1.41 with sigma of 0.02
 F38A-C107 = F39A-C107
 1.41 with sigma of 0.02
 F29B-F30B
 2.14 with sigma of 0.02
 F29B-C57B
 1.41 with sigma of 0.02
 F30B-C57B
 1.41 with sigma of 0.02
 F30A-C57A
 1.41 with sigma of 0.02
 F28A-C57A
 1.41 with sigma of 0.02
 F30A-F28A
 2.14 with sigma of 0.02
 F30B-F28B
 2.14 with sigma of 0.02
 F28B-F29B
 2.14 with sigma of 0.02
 F28B-C57B
 1.41 with sigma of 0.02
 F29A-C57A
 1.41 with sigma of 0.02
 F30A-F29A
 2.14 with sigma of 0.02
 F28A-F29A
 2.14 with sigma of 0.02
 Cl1-C115 = Cl2-C115
 1.76 with sigma of 0.02
3. Rigid body (RIGU) restrains
 C57A, F29A, F28A, F30A
 with sigma for 1-2 distances of 0.0001 and sigma for 1-3 distances of 0.0001
 C57B, F28B, F30B, F29B
 with sigma for 1-2 distances of 0.0001 and sigma for 1-3 distances of 0.0001
 F37A, F38A, F39A, C107
 with sigma for 1-2 distances of 0.004 and sigma for 1-3 distances of 0.004
 F37B, F38B, F39B, C207
 with sigma for 1-2 distances of 0.004 and sigma for 1-3 distances of 0.004
4. Others
 Sof(F37B)=Sof(F38B)=Sof(F39B)=Sof(C205)=Sof(H205)=Sof(C204)=Sof(C203)=
 Sof(H203)=Sof(C202)=Sof(H202)=Sof(C201)=Sof(C206)=Sof(H206)=Sof(C207)=1-FVAR(1)
 Sof(F37A)=Sof(F38A)=Sof(F39A)=Sof(C105)=Sof(H105)=Sof(C104)=Sof(C103)=
 Sof(H103)=Sof(C102)=Sof(H102)=Sof(C101)=Sof(C106)=Sof(H106)=Sof(C107)=FVAR(1)
 Sof(F28B)=Sof(F29B)=Sof(F30B)=Sof(C57B)=1-FVAR(2)
 Sof(F28A)=Sof(F29A)=Sof(F30A)=Sof(C57A)=FVAR(2)
5.a Free rotating group:
 Cl2(Cl1,C115)
5.b Ternary CH refined with riding coordinates:
 C21(H21), C25(H25), C26(H26), C78(H78), C82(H82), C83(H83)
5.c Secondary CH2 refined with riding coordinates:
 C115(H11D,H11E)
5.d Aromatic/amide H refined with riding coordinates:
 C5(H5), C7(H7), C14(H14), C16(H16), C29(H29), C30(H30), C32(H32), C33(H33),
 C36(H36), C37(H37), C39(H39), C40(H40), C45(H45), C46(H46), C48(H48), C49(H49),
  C52(H52), C53(H53), C55(H55), C56(H56), C62(H62), C64(H64), C71(H71),
 C73(H73), C86(H86), C87(H87), C89(H89), C90(H90), C93(H93), C94(H94), C96(H96),
  C97(H97), C105(H105), C103(H103), C102(H102), C106(H106), C109(H109),
 C110(H110), C112(H112), C113(H113), C205(H205), C203(H203), C202(H202),
 C206(H206)
5.e Fitted hexagon refined as free rotating group:
 C105(C104,C103,C102,C101,C106), C205(C204,C203,C202,C201,C206)
5.f Idealised Me refined as rotating group:
 C9(H9A,H9B,H9C), C10(H10D,H10E,H10F), C11(H11A,H11B,H11C), C18(H18A,H18B,
 H18C), C19(H19A,H19B,H19C), C20(H20A,H20B,H20C), C22(H22A,H22B,H22C), C23(H23A,
 H23B,H23C), C42(H42A,H42B,H42C), C43(H43A,H43B,H43C), C66(H66A,H66B,H66C),
 C67(H67A,H67B,H67C), C68(H68A,H68B,H68C), C75(H75A,H75B,H75C), C76(H76A,H76B,
 H76C), C77(H77A,H77B,H77C), C79(H79A,H79B,H79C), C80(H80A,H80B,H80C), C99(H99A,
 H99B,H99C), C100(H10A,H10B,H10C)
;
_olex2_exptl_crystal_mounting_method
'Long axis, measured with large detector distance (70 mm). Minor twinning observed, but could not be resolved due to very small extent of second domain.'
_olex2_submission_special_instructions 'No special instructions were received'

loop_
_space_group_symop_operation_xyz
'x, y, z'
'-x, -y, z'
'-y+1/2, x+1/2, z'
'y+1/2, -x+1/2, z'
'-x+1/2, y+1/2, -z'
'x+1/2, -y+1/2, -z'
'y, x, -z'
'-y, -x, -z'

loop_
_atom_site_label
_atom_site_type_symbol
_atom_site_fract_x
_atom_site_fract_y
_atom_site_fract_z
_atom_site_U_iso_or_equiv
_atom_site_adp_type
_atom_site_occupancy
_atom_site_site_symmetry_order
_atom_site_calc_flag
_atom_site_refinement_flags_posn
_atom_site_refinement_flags_adp
_atom_site_refinement_flags_occupancy
_atom_site_disorder_assembly
_atom_site_disorder_group
Sb1 Sb 0.500000 0.000000 0.09613(2) 0.03537(15) Uani 1 4 d S T P . .
F1 F 0.500000 0.000000 0.05443(15) 0.0426(14) Uani 1 4 d S T P . .
F2 F 0.41968(15) 0.00930(16) 0.09528(9) 0.0513(10) Uani 1 1 d . . . . .
F3 F 0.500000 0.000000 0.13698(19) 0.086(3) Uani 1 4 d S T P . .
Sb2 Sb 0.500000 0.000000 0.40355(2) 0.03462(14) Uani 1 4 d S T P . .
F4 F 0.500000 0.000000 0.36317(19) 0.097(4) Uani 1 4 d S T P . .
F5 F 0.49734(19) 0.08085(15) 0.40427(9) 0.0532(10) Uani 1 1 d . . . . .
F6 F 0.500000 0.000000 0.44509(15) 0.0423(14) Uani 1 4 d S T P . .
Sb3 Sb 0.15139(2) 0.15139(2) 0.000000 0.03794(12) Uani 1 2 d S T P . .
F7 F 0.11008(16) 0.19579(18) 0.02739(9) 0.0518(10) Uani 1 1 d . . . . .
F8 F 0.21937(15) 0.16553(15) 0.02219(8) 0.0414(8) Uani 1 1 d . . . . .
F9 F 0.1378(2) 0.08477(18) 0.02147(9) 0.0617(12) Uani 1 1 d . . . . .
Sb4 Sb 0.36091(2) 0.36091(2) 0.500000 0.02814(9) Uani 1 2 d S T P . .
F10 F 0.37298(18) 0.42857(14) 0.52182(8) 0.0445(8) Uani 1 1 d . . . . .
F11 F 0.31632(16) 0.40120(15) 0.47208(8) 0.0408(8) Uani 1 1 d . . . . .
F12 F 0.34696(13) 0.29286(13) 0.47797(7) 0.0340(6) Uani 1 1 d . . . . .
Sb5 Sb 0.000000 0.500000 0.17605(2) 0.02315(11) Uani 1 4 d S T P . .
F13 F 0.000000 0.500000 0.13467(12) 0.0372(13) Uani 1 4 d S T P . .
F14 F 0.02053(15) 0.42172(13) 0.17571(7) 0.0363(7) Uani 1 1 d . . . . .
F15 F 0.000000 0.500000 0.21724(12) 0.0407(14) Uani 1 4 d S T P . .
Sb6 Sb 0.000000 0.500000 0.32604(2) 0.01950(10) Uani 1 4 d S T P . .
F16 F 0.000000 0.500000 0.28522(12) 0.0380(13) Uani 1 4 d S T P . .
F17 F 0.07894(13) 0.48155(13) 0.32671(7) 0.0330(6) Uani 1 1 d . . . . .
F18 F 0.000000 0.500000 0.36752(12) 0.0377(13) Uani 1 4 d S T P . .
Cl2 Cl 0.00625(17) 0.30036(17) 0.24916(6) 0.1237(13) Uani 1 1 d D . . . .
Cl1 Cl 0.0862(2) 0.3986(2) 0.25048(10) 0.246(4) Uani 1 1 d DG . . . .
C115 C 0.01359(19) 0.37595(17) 0.2507(2) 0.127(5) Uani 1 1 d DG . . . .
H11D H -0.005344 0.390422 0.268796 0.152 Uiso 1 1 calc R . . . .
H11E H -0.006556 0.393224 0.233528 0.152 Uiso 1 1 calc R . . . .
P1 P 0.24993(6) 0.27563(6) 0.10531(3) 0.0287(2) Uani 1 1 d . . . . .
F19 F 0.4428(3) 0.5528(3) 0.11225(18) 0.118(3) Uani 1 1 d . . . . .
F20 F 0.3723(2) 0.5622(2) 0.08100(16) 0.0919(19) Uani 1 1 d . . . . .
F21 F 0.4441(2) 0.5070(3) 0.07180(18) 0.114(3) Uani 1 1 d . . . . .
F22 F 0.4488(2) 0.3045(3) 0.26643(11) 0.093(2) Uani 1 1 d . . . . .
F23 F 0.3691(2) 0.2716(3) 0.28355(10) 0.0756(15) Uani 1 1 d . . . . .
F24 F 0.4250(3) 0.2160(3) 0.26004(11) 0.103(2) Uani 1 1 d . . . . .
F25 F -0.0593(3) 0.3309(3) 0.0681(2) 0.125(3) Uani 1 1 d . . . . .
F26 F -0.02571(18) 0.41383(19) 0.07274(11) 0.0610(12) Uani 1 1 d . . . . .
F27 F 0.0025(4) 0.3633(4) 0.03787(10) 0.151(4) Uani 1 1 d . . . . .
F28A F 0.0878(6) 0.0047(4) 0.1931(3) 0.109(3) Uani 0.468(13) 1 d D U . A 1
F28B F 0.0664(13) 0.0422(8) 0.2184(4) 0.247(5) Uani 0.532(13) 1 d D U . A 2
F29A F 0.0992(6) 0.0552(5) 0.2326(3) 0.112(3) Uani 0.468(13) 1 d D U . A 1
F29B F -0.0114(13) 0.0768(9) 0.2049(4) 0.255(5) Uani 0.532(13) 1 d D U . A 2
F30A F 0.0178(6) 0.0562(5) 0.2118(4) 0.109(3) Uani 0.468(13) 1 d D U . A 1
F30B F 0.0345(15) 0.0177(8) 0.1758(3) 0.254(5) Uani 0.532(13) 1 d D U . A 2
O1 O 0.29915(16) 0.28421(16) 0.13059(8) 0.0341(8) Uani 1 1 d . . . . .
O2 O 0.20815(15) 0.22885(15) 0.12151(8) 0.0325(8) Uani 1 1 d . . . . .
O3 O 0.22297(18) 0.3876(2) 0.17725(10) 0.0447(10) Uani 1 1 d . . . . .
O4 O 0.14982(19) 0.3013(2) 0.18676(9) 0.0464(11) Uani 1 1 d . . . . .
N1 N 0.31491(19) 0.24248(18) 0.05796(9) 0.0293(8) Uani 1 1 d . . . . .
N2 N 0.34130(19) 0.20096(18) 0.04299(10) 0.0305(9) Uani 1 1 d . . . . .
N3 N 0.33324(18) 0.15435(17) 0.05921(9) 0.0298(9) Uani 1 1 d . . . . .
C1 C 0.2901(2) 0.2231(2) 0.08320(10) 0.0292(10) Uani 1 1 d . . . . .
C2 C 0.3022(2) 0.1645(2) 0.08437(11) 0.0308(10) Uani 1 1 d . . . . .
C3 C 0.2927(3) 0.1197(2) 0.10711(12) 0.0392(13) Uani 1 1 d . . . . .
C4 C 0.3360(3) 0.1104(3) 0.12821(14) 0.0468(15) Uani 1 1 d . . . . .
C5 C 0.3266(5) 0.0671(3) 0.14961(16) 0.065(2) Uani 1 1 d . . . . .
H5 H 0.355277 0.060130 0.164190 0.079 Uiso 1 1 calc R . . . .
C6 C 0.2767(5) 0.0349(3) 0.14972(17) 0.066(2) Uani 1 1 d . . . . .
C7 C 0.2363(4) 0.0446(3) 0.12892(16) 0.065(2) Uani 1 1 d . . . . .
H7 H 0.202281 0.021627 0.129063 0.077 Uiso 1 1 calc R . . . .
C8 C 0.2419(3) 0.0865(3) 0.10743(14) 0.0479(15) Uani 1 1 d . . . . .
C9 C 0.3906(3) 0.1452(3) 0.12728(16) 0.0576(19) Uani 1 1 d . . . . .
H9A H 0.409537 0.143812 0.146608 0.086 Uiso 1 1 calc GR . . . .
H9B H 0.381398 0.185390 0.122339 0.086 Uiso 1 1 calc GR . . . .
H9C H 0.416573 0.129257 0.112273 0.086 Uiso 1 1 calc GR . . . .
C10 C 0.2678(6) -0.0119(4) 0.17348(18) 0.094(4) Uani 1 1 d . . . . .
H10D H 0.230271 -0.006216 0.183037 0.140 Uiso 1 1 calc GR . . . .
H10E H 0.298565 -0.009003 0.188263 0.140 Uiso 1 1 calc GR . . . .
H10F H 0.268956 -0.050115 0.164244 0.140 Uiso 1 1 calc GR . . . .
C11 C 0.1941(4) 0.0967(3) 0.08642(19) 0.061(2) Uani 1 1 d . . . . .
H11A H 0.169868 0.128404 0.093673 0.092 Uiso 1 1 calc GR . . . .
H11B H 0.170779 0.061623 0.084591 0.092 Uiso 1 1 calc GR . . . .
H11C H 0.210023 0.107039 0.067085 0.092 Uiso 1 1 calc GR . . . .
C12 C 0.3219(2) 0.3022(2) 0.04823(13) 0.0347(11) Uani 1 1 d . . . . .
C13 C 0.2751(3) 0.3301(2) 0.03545(12) 0.0360(12) Uani 1 1 d . . . . .
C14 C 0.2847(3) 0.3870(3) 0.02610(15) 0.0445(14) Uani 1 1 d . . . . .
H14 H 0.253817 0.407826 0.017317 0.053 Uiso 1 1 calc R . . . .
C15 C 0.3371(4) 0.4133(3) 0.02923(19) 0.059(2) Uani 1 1 d . . . . .
C16 C 0.3818(3) 0.3833(3) 0.0427(2) 0.0621(19) Uani 1 1 d . . . . .
H16 H 0.417936 0.402041 0.045143 0.075 Uiso 1 1 calc R . . . .
C17 C 0.3758(3) 0.3269(3) 0.05292(18) 0.0481(15) Uani 1 1 d . . . . .
C18 C 0.2165(3) 0.3038(3) 0.03177(12) 0.0394(13) Uani 1 1 d . . . . .
H18A H 0.188182 0.326165 0.043085 0.059 Uiso 1 1 calc GR . . . .
H18B H 0.217110 0.263919 0.038970 0.059 Uiso 1 1 calc GR . . . .
H18C H 0.205811 0.304155 0.010844 0.059 Uiso 1 1 calc GR . . . .
C19 C 0.3460(5) 0.4736(3) 0.0172(2) 0.080(3) Uani 1 1 d . . . . .
H19A H 0.314199 0.483435 0.003856 0.120 Uiso 1 1 calc GR . . . .
H19B H 0.382640 0.475275 0.006438 0.120 Uiso 1 1 calc GR . . . .
H19C H 0.346922 0.501274 0.033595 0.120 Uiso 1 1 calc GR . . . .
C20 C 0.4239(3) 0.2949(3) 0.0682(2) 0.068(2) Uani 1 1 d . . . . .
H20A H 0.438620 0.264440 0.055246 0.102 Uiso 1 1 calc GR . . . .
H20B H 0.409234 0.277580 0.086496 0.102 Uiso 1 1 calc GR . . . .
H20C H 0.455193 0.321881 0.072963 0.102 Uiso 1 1 calc GR . . . .
C21 C 0.3572(3) 0.0981(2) 0.04842(13) 0.0382(12) Uani 1 1 d . . . . .
H21 H 0.362787 0.072302 0.065912 0.046 Uiso 1 1 calc R . . . .
C22 C 0.3138(4) 0.0697(3) 0.02816(18) 0.060(2) Uani 1 1 d . . . . .
H22A H 0.277602 0.063402 0.038866 0.090 Uiso 1 1 calc GR . . . .
H22B H 0.329069 0.032513 0.021362 0.090 Uiso 1 1 calc GR . . . .
H22C H 0.306694 0.094759 0.011128 0.090 Uiso 1 1 calc GR . . . .
C23 C 0.4157(3) 0.1084(3) 0.03462(16) 0.0541(19) Uani 1 1 d . . . . .
H23A H 0.411323 0.132777 0.017090 0.081 Uiso 1 1 calc GR . . . .
H23B H 0.432866 0.071322 0.028914 0.081 Uiso 1 1 calc GR . . . .
H23C H 0.440962 0.127739 0.048888 0.081 Uiso 1 1 calc GR . . . .
C24 C 0.2915(2) 0.3333(2) 0.15075(13) 0.0356(11) Uani 1 1 d . . . . .
C25 C 0.2254(2) 0.3434(2) 0.15580(12) 0.0346(11) Uani 1 1 d . . . . .
H25 H 0.207922 0.357995 0.137061 0.042 Uiso 1 1 calc R . . . .
C26 C 0.1926(2) 0.2878(3) 0.16553(11) 0.0341(11) Uani 1 1 d . . . . .
H26 H 0.221213 0.261555 0.175171 0.041 Uiso 1 1 calc R . . . .
C27 C 0.1620(2) 0.2525(2) 0.14013(12) 0.0322(10) Uani 1 1 d . . . . .
C28 C 0.3214(2) 0.3850(2) 0.13606(13) 0.0359(12) Uani 1 1 d . . . . .
C29 C 0.3811(3) 0.3899(4) 0.13767(18) 0.0582(18) Uani 1 1 d . . . . .
H29 H 0.402722 0.362187 0.148466 0.070 Uiso 1 1 calc R . . . .
C30 C 0.4092(3) 0.4348(4) 0.1237(2) 0.067(2) Uani 1 1 d . . . . .
H30 H 0.450046 0.437239 0.124844 0.080 Uiso 1 1 calc R . . . .
C31 C 0.3790(3) 0.4763(3) 0.1080(2) 0.061(2) Uani 1 1 d . . . . .
C32 C 0.3197(3) 0.4700(3) 0.1052(2) 0.0551(18) Uani 1 1 d . . . . .
H32 H 0.298510 0.496646 0.093549 0.066 Uiso 1 1 calc R . . . .
C33 C 0.2909(3) 0.4250(3) 0.11940(18) 0.0533(18) Uani 1 1 d . . . . .
H33 H 0.250142 0.421623 0.117622 0.064 Uiso 1 1 calc R . . . .
C34 C 0.4089(4) 0.5247(4) 0.0942(3) 0.087(4) Uani 1 1 d . . . . .
C35 C 0.3206(2) 0.3163(3) 0.17963(13) 0.0399(12) Uani 1 1 d . . . . .
C36 C 0.3324(3) 0.2575(3) 0.18565(13) 0.0402(12) Uani 1 1 d . . . . .
H36 H 0.322150 0.228584 0.171753 0.048 Uiso 1 1 calc R . . . .
C37 C 0.3593(3) 0.2422(3) 0.21243(15) 0.0504(16) Uani 1 1 d . . . . .
H37 H 0.367229 0.202929 0.216839 0.061 Uiso 1 1 calc R . . . .
C38 C 0.3740(3) 0.2850(4) 0.23203(15) 0.0541(17) Uani 1 1 d . . . . .
C39 C 0.3632(3) 0.3427(4) 0.22641(17) 0.062(2) Uani 1 1 d . . . . .
H39 H 0.374808 0.371654 0.240052 0.074 Uiso 1 1 calc R . . . .
C40 C 0.3353(3) 0.3575(3) 0.20057(15) 0.0479(15) Uani 1 1 d . . . . .
H40 H 0.325985 0.396789 0.197018 0.057 Uiso 1 1 calc R . . . .
C41 C 0.4034(4) 0.2675(5) 0.26035(17) 0.069(2) Uani 1 1 d . . . . .
C42 C 0.1754(3) 0.4267(3) 0.17459(18) 0.056(2) Uani 1 1 d . . . . .
H42A H 0.169799 0.436734 0.153782 0.084 Uiso 1 1 calc GR . . . .
H42B H 0.183566 0.461817 0.185928 0.084 Uiso 1 1 calc GR . . . .
H42C H 0.140355 0.408362 0.182253 0.084 Uiso 1 1 calc GR . . . .
C43 C 0.1688(4) 0.2894(5) 0.21621(14) 0.084(3) Uani 1 1 d . . . . .
H43A H 0.175282 0.247791 0.218472 0.126 Uiso 1 1 calc GR . . . .
H43B H 0.139292 0.302085 0.230271 0.126 Uiso 1 1 calc GR . . . .
H43C H 0.204952 0.310132 0.220047 0.126 Uiso 1 1 calc GR . . . .
C44 C 0.1194(2) 0.2853(3) 0.12034(12) 0.0337(11) Uani 1 1 d . . . . .
C45 C 0.0865(2) 0.3316(3) 0.13097(14) 0.0383(13) Uani 1 1 d . . . . .
H45 H 0.091839 0.345178 0.150561 0.046 Uiso 1 1 calc R . . . .
C46 C 0.0453(2) 0.3578(3) 0.11237(14) 0.0418(13) Uani 1 1 d . . . . .
H46 H 0.024092 0.390366 0.119109 0.050 Uiso 1 1 calc R . . . .
C47 C 0.0358(2) 0.3364(3) 0.08449(14) 0.0389(12) Uani 1 1 d . . . . .
C48 C 0.0684(2) 0.2903(2) 0.07406(12) 0.0344(11) Uani 1 1 d . . . . .
H48 H 0.062397 0.275968 0.054660 0.041 Uiso 1 1 calc R . . . .
C49 C 0.1096(2) 0.2654(2) 0.09214(12) 0.0331(10) Uani 1 1 d . . . . .
H49 H 0.131738 0.233878 0.084922 0.040 Uiso 1 1 calc R . . . .
C50 C -0.0106(3) 0.3611(3) 0.06554(16) 0.0533(17) Uani 1 1 d . . . . .
C51 C 0.1344(3) 0.2005(3) 0.15455(14) 0.0448(14) Uani 1 1 d . . . . .
C52 C 0.1694(4) 0.1547(3) 0.16341(15) 0.0577(19) Uani 1 1 d . . . . .
H52 H 0.209455 0.154968 0.158930 0.069 Uiso 1 1 calc R . . . .
C53 C 0.1456(5) 0.1087(4) 0.1788(2) 0.080(3) Uani 1 1 d . . . . .
H53 H 0.169394 0.078012 0.185548 0.096 Uiso 1 1 calc R . . . .
C54 C 0.0878(5) 0.1080(4) 0.1841(2) 0.093(4) Uani 1 1 d . . . . .
C55 C 0.0523(5) 0.1528(5) 0.1764(3) 0.109(5) Uani 1 1 d . . . . .
H55 H 0.012597 0.152584 0.181737 0.131 Uiso 1 1 calc R . . . .
C56 C 0.0760(4) 0.1992(4) 0.1605(2) 0.066(2) Uani 1 1 d . . . . .
H56 H 0.051843 0.229661 0.153768 0.080 Uiso 1 1 calc R . . . .
C57A C 0.0735(8) 0.0556(8) 0.2043(5) 0.110(3) Uani 0.468(13) 1 d D U . A 1
C57B C 0.0424(16) 0.0640(12) 0.1926(5) 0.251(5) Uani 0.532(13) 1 d D U . A 2
P2 P 0.23554(5) 0.26487(6) 0.39547(2) 0.0256(2) Uani 1 1 d . . . . .
F31 F -0.03322(17) 0.05560(17) 0.38718(11) 0.0602(11) Uani 1 1 d . . . . .
F32 F 0.0149(2) 0.05641(18) 0.42725(11) 0.0666(13) Uani 1 1 d . . . . .
F33 F -0.04498(19) 0.12484(19) 0.41837(13) 0.0708(14) Uani 1 1 d . . . . .
F34 F 0.2556(3) 0.1439(2) 0.21806(10) 0.0768(15) Uani 1 1 d . . . . .
F35 F 0.3199(4) 0.1000(3) 0.24290(12) 0.134(4) Uani 1 1 d . . . . .
F36 F 0.2346(5) 0.0639(2) 0.23684(14) 0.145(4) Uani 1 1 d . . . . .
F37A F 0.3637(5) 0.4839(7) 0.25631(17) 0.096(5) Uani 0.454(7) 1 d D U . B 1
F37B F 0.4499(7) 0.4620(7) 0.2773(5) 0.049(3) Uani 0.546(7) 1 d D U . B 2
F38A F 0.4102(7) 0.5369(6) 0.2881(3) 0.062(3) Uani 0.454(7) 1 d D U . B 1
F38B F 0.4874(4) 0.4844(6) 0.32381(18) 0.090(4) Uani 0.546(7) 1 d D U . B 2
F39A F 0.4527(11) 0.4501(12) 0.2809(7) 0.082(7) Uani 0.454(7) 1 d D U . B 1
F39B F 0.4265(7) 0.5377(6) 0.3013(3) 0.083(4) Uani 0.546(7) 1 d D U . B 2
F40 F 0.1646(2) 0.5667(2) 0.43636(17) 0.101(2) Uani 1 1 d . . . . .
F41 F 0.08276(16) 0.52888(17) 0.43343(10) 0.0493(9) Uani 1 1 d . . . . .
F42 F 0.1381(4) 0.5009(4) 0.46765(9) 0.133(4) Uani 1 1 d . . . . .
O5 O 0.22848(14) 0.21450(15) 0.37068(8) 0.0290(7) Uani 1 1 d . . . . .
O6 O 0.28012(14) 0.30890(15) 0.37858(7) 0.0273(7) Uani 1 1 d . . . . .
O7 O 0.12159(18) 0.28434(17) 0.32338(9) 0.0370(9) Uani 1 1 d . . . . .
O8 O 0.2004(2) 0.36611(18) 0.31558(8) 0.0390(9) Uani 1 1 d . . . . .
N4 N 0.27111(17) 0.19935(18) 0.44205(9) 0.0262(8) Uani 1 1 d . . . . .
N5 N 0.31250(17) 0.17176(18) 0.45626(9) 0.0278(8) Uani 1 1 d . . . . .
N6 N 0.35881(17) 0.18061(18) 0.43992(9) 0.0273(8) Uani 1 1 d . . . . .
C58 C 0.28974(19) 0.2254(2) 0.41686(10) 0.0265(9) Uani 1 1 d . . . . .
C59 C 0.3484(2) 0.2130(2) 0.41518(11) 0.0271(9) Uani 1 1 d . . . . .
C60 C 0.3918(2) 0.2229(2) 0.39200(11) 0.0301(10) Uani 1 1 d . . . . .
C61 C 0.3998(2) 0.1783(3) 0.37150(11) 0.0322(11) Uani 1 1 d . . . . .
C62 C 0.4417(2) 0.1867(3) 0.34950(12) 0.0407(13) Uani 1 1 d . . . . .
H62 H 0.447068 0.157642 0.334973 0.049 Uiso 1 1 calc R . . . .
C63 C 0.4754(2) 0.2358(3) 0.34830(12) 0.0414(14) Uani 1 1 d . . . . .
C64 C 0.4657(2) 0.2791(3) 0.36900(13) 0.0383(12) Uani 1 1 d . . . . .
H64 H 0.488076 0.313469 0.368010 0.046 Uiso 1 1 calc R . . . .
C65 C 0.4245(2) 0.2738(2) 0.39102(12) 0.0326(10) Uani 1 1 d . . . . .
C66 C 0.3655(3) 0.1235(3) 0.37247(12) 0.0392(12) Uani 1 1 d . . . . .
H66A H 0.378779 0.099706 0.389024 0.059 Uiso 1 1 calc GR . . . .
H66B H 0.370868 0.102264 0.353966 0.059 Uiso 1 1 calc GR . . . .
H66C H 0.324516 0.132648 0.375062 0.059 Uiso 1 1 calc GR . . . .
C67 C 0.5217(3) 0.2428(4) 0.32522(14) 0.0529(17) Uani 1 1 d . . . . .
H67A H 0.521431 0.282575 0.317852 0.079 Uiso 1 1 calc GR . . . .
H67B H 0.514267 0.216133 0.308848 0.079 Uiso 1 1 calc GR . . . .
H67C H 0.559434 0.234187 0.333935 0.079 Uiso 1 1 calc GR . . . .
C68 C 0.4137(3) 0.3227(3) 0.41211(13) 0.0396(12) Uani 1 1 d . . . . .
H68A H 0.448756 0.346235 0.413881 0.059 Uiso 1 1 calc GR . . . .
H68B H 0.403385 0.307144 0.431506 0.059 Uiso 1 1 calc GR . . . .
H68C H 0.382032 0.346702 0.404683 0.059 Uiso 1 1 calc GR . . . .
C69 C 0.21176(19) 0.1906(2) 0.45186(10) 0.0255(9) Uani 1 1 d . . . . .
C70 C 0.1823(2) 0.2362(2) 0.46531(10) 0.0285(9) Uani 1 1 d . . . . .
C71 C 0.1262(2) 0.2249(3) 0.47488(11) 0.0328(11) Uani 1 1 d . . . . .
H71 H 0.104723 0.254748 0.484171 0.039 Uiso 1 1 calc R . . . .
C72 C 0.1011(2) 0.1713(3) 0.47117(14) 0.0404(13) Uani 1 1 d . . . . .
C73 C 0.1316(3) 0.1281(3) 0.45620(13) 0.0423(12) Uani 1 1 d . . . . .
H73 H 0.113302 0.092029 0.452636 0.051 Uiso 1 1 calc R . . . .
C74 C 0.1874(2) 0.1363(2) 0.44648(13) 0.0347(11) Uani 1 1 d . . . . .
C75 C 0.2076(2) 0.2948(3) 0.46931(11) 0.0332(10) Uani 1 1 d . . . . .
H75A H 0.188117 0.322165 0.456180 0.050 Uiso 1 1 calc GR . . . .
H75B H 0.248904 0.293654 0.464553 0.050 Uiso 1 1 calc GR . . . .
H75C H 0.202576 0.307091 0.489843 0.050 Uiso 1 1 calc GR . . . .
C76 C 0.0403(3) 0.1606(4) 0.48193(17) 0.0542(18) Uani 1 1 d . . . . .
H76A H 0.012938 0.168092 0.465883 0.081 Uiso 1 1 calc GR . . . .
H76B H 0.031872 0.186300 0.498547 0.081 Uiso 1 1 calc GR . . . .
H76C H 0.036610 0.120306 0.488345 0.081 Uiso 1 1 calc GR . . . .
C77 C 0.2193(3) 0.0890(3) 0.43028(16) 0.0468(15) Uani 1 1 d . . . . .
H77A H 0.247525 0.071116 0.443568 0.070 Uiso 1 1 calc GR . . . .
H77B H 0.239369 0.105418 0.413195 0.070 Uiso 1 1 calc GR . . . .
H77C H 0.191725 0.059658 0.423571 0.070 Uiso 1 1 calc GR . . . .
C78 C 0.4156(2) 0.1564(2) 0.44995(11) 0.0315(10) Uani 1 1 d . . . . .
H78 H 0.439960 0.149367 0.432097 0.038 Uiso 1 1 calc R . . . .
C79 C 0.4463(2) 0.2003(3) 0.46928(14) 0.0414(13) Uani 1 1 d . . . . .
H79A H 0.452802 0.235832 0.458016 0.062 Uiso 1 1 calc GR . . . .
H79B H 0.483510 0.184503 0.475707 0.062 Uiso 1 1 calc GR . . . .
H79C H 0.422456 0.208881 0.486600 0.062 Uiso 1 1 calc GR . . . .
C80 C 0.4048(3) 0.0986(3) 0.46494(13) 0.0452(13) Uani 1 1 d . . . . .
H80A H 0.381612 0.104563 0.482764 0.068 Uiso 1 1 calc GR . . . .
H80B H 0.441845 0.081000 0.470320 0.068 Uiso 1 1 calc GR . . . .
H80C H 0.384064 0.072947 0.451387 0.068 Uiso 1 1 calc GR . . . .
C81 C 0.1804(2) 0.2195(2) 0.34975(11) 0.0308(10) Uani 1 1 d . . . . .
C82 C 0.1652(2) 0.2851(2) 0.34499(11) 0.0312(10) Uani 1 1 d . . . . .
H82 H 0.148535 0.300704 0.363723 0.037 Uiso 1 1 calc R . . . .
C83 C 0.2185(2) 0.3235(2) 0.33600(11) 0.0306(10) Uani 1 1 d . . . . .
H83 H 0.246611 0.297847 0.325576 0.037 Uiso 1 1 calc R . . . .
C84 C 0.2516(2) 0.3538(2) 0.36145(11) 0.0289(9) Uani 1 1 d . . . . .
C85 C 0.1305(2) 0.1869(2) 0.36320(12) 0.0318(10) Uani 1 1 d . . . . .
C86 C 0.0900(3) 0.2130(2) 0.38246(13) 0.0370(11) Uani 1 1 d . . . . .
H86 H 0.093059 0.253229 0.386182 0.044 Uiso 1 1 calc R . . . .
C87 C 0.0467(3) 0.1827(2) 0.39591(15) 0.0415(13) Uani 1 1 d . . . . .
H87 H 0.020154 0.201869 0.408530 0.050 Uiso 1 1 calc R . . . .
C88 C 0.0418(3) 0.1239(3) 0.39101(17) 0.0454(14) Uani 1 1 d . . . . .
C89 C 0.0818(3) 0.0957(3) 0.37340(19) 0.0577(19) Uani 1 1 d . . . . .
H89 H 0.079826 0.055096 0.370728 0.069 Uiso 1 1 calc R . . . .
C90 C 0.1248(3) 0.1276(3) 0.35974(17) 0.0510(15) Uani 1 1 d . . . . .
H90 H 0.151545 0.108025 0.347427 0.061 Uiso 1 1 calc R . . . .
C91 C -0.0051(3) 0.0897(3) 0.40600(18) 0.0560(18) Uani 1 1 d . . . . .
C92 C 0.2022(3) 0.1936(2) 0.32128(12) 0.0378(11) Uani 1 1 d . . . . .
C93 C 0.1635(3) 0.1766(3) 0.29903(14) 0.0489(16) Uani 1 1 d . . . . .
H93 H 0.123280 0.183372 0.301379 0.059 Uiso 1 1 calc R . . . .
C94 C 0.1839(4) 0.1498(3) 0.27350(15) 0.061(2) Uani 1 1 d . . . . .
H94 H 0.157617 0.136843 0.258836 0.073 Uiso 1 1 calc R . . . .
C95 C 0.2432(4) 0.1423(3) 0.26965(14) 0.060(2) Uani 1 1 d . . . . .
C96 C 0.2810(3) 0.1603(3) 0.29054(14) 0.0525(18) Uani 1 1 d . . . . .
H96 H 0.321316 0.155233 0.287480 0.063 Uiso 1 1 calc R . . . .
C97 C 0.2614(3) 0.1860(2) 0.31642(13) 0.0409(13) Uani 1 1 d . . . . .
H97 H 0.288395 0.198454 0.330875 0.049 Uiso 1 1 calc R . . . .
C98 C 0.2621(6) 0.1113(4) 0.24194(18) 0.082(3) Uani 1 1 d . . . . .
C99 C 0.0773(3) 0.3274(3) 0.32645(16) 0.0459(15) Uani 1 1 d . . . . .
H99A H 0.043065 0.315645 0.315253 0.069 Uiso 1 1 calc GR . . . .
H99B H 0.091496 0.364439 0.318863 0.069 Uiso 1 1 calc GR . . . .
H99C H 0.067125 0.331617 0.347337 0.069 Uiso 1 1 calc GR . . . .
C100 C 0.2140(4) 0.3524(4) 0.28598(13) 0.067(2) Uani 1 1 d . . . . .
H10A H 0.200060 0.383168 0.272975 0.101 Uiso 1 1 calc GR . . . .
H10B H 0.195361 0.315844 0.280583 0.101 Uiso 1 1 calc GR . . . .
H10C H 0.255922 0.348513 0.283872 0.101 Uiso 1 1 calc GR . . . .
C105 C 0.3802(4) 0.3963(4) 0.3152(2) 0.042(3) Uani 0.454(7) 1 d . . . B 1
H105 H 0.414320 0.379014 0.307709 0.050 Uiso 0.454(7) 1 calc R . . B 1
C104 C 0.3647(4) 0.4517(4) 0.30646(18) 0.037(3) Uani 0.454(7) 1 d G . . B 1
C103 C 0.3147(4) 0.4770(3) 0.3175(2) 0.034(3) Uani 0.454(7) 1 d G . . B 1
H103 H 0.304166 0.514834 0.311477 0.041 Uiso 0.454(7) 1 calc R . . B 1
C102 C 0.2802(4) 0.4468(5) 0.3373(2) 0.031(3) Uani 0.454(7) 1 d G . . B 1
H102 H 0.246000 0.464119 0.344815 0.037 Uiso 0.454(7) 1 calc R . . B 1
C101 C 0.2956(5) 0.3914(5) 0.3461(3) 0.029(4) Uani 0.454(7) 1 d G . . B 1
C106 C 0.3456(5) 0.3662(3) 0.3350(3) 0.041(5) Uani 0.454(7) 1 d G . . B 1
H106 H 0.356153 0.328298 0.341048 0.050 Uiso 0.454(7) 1 calc R . . B 1
C107 C 0.3982(6) 0.4808(6) 0.2824(3) 0.050(3) Uani 0.454(7) 1 d D U . B 1
C108 C 0.2170(2) 0.3925(2) 0.38229(11) 0.0252(9) Uani 1 1 d . . . . .
C109 C 0.1664(2) 0.4209(2) 0.37357(11) 0.0279(9) Uani 1 1 d . . . . .
H109 H 0.150241 0.413566 0.354664 0.034 Uiso 1 1 calc R . . . .
C110 C 0.1395(2) 0.4601(2) 0.39273(12) 0.0311(10) Uani 1 1 d . . . . .
H110 H 0.104802 0.478811 0.386939 0.037 Uiso 1 1 calc R . . . .
C111 C 0.1634(2) 0.4716(2) 0.41986(12) 0.0304(10) Uani 1 1 d . . . . .
C112 C 0.2127(2) 0.4424(2) 0.42906(11) 0.0277(9) Uani 1 1 d . . . . .
H112 H 0.227602 0.448759 0.448313 0.033 Uiso 1 1 calc R . . . .
C113 C 0.2401(2) 0.4041(2) 0.41015(11) 0.0272(9) Uani 1 1 d . . . . .
H113 H 0.274839 0.385675 0.416171 0.033 Uiso 1 1 calc R . . . .
C114 C 0.1369(3) 0.5156(3) 0.43979(14) 0.0428(13) Uani 1 1 d . . . . .
C205 C 0.3983(4) 0.3894(4) 0.3255(2) 0.052(3) Uani 0.546(7) 1 d . . . B 2
H205 H 0.432467 0.369754 0.319782 0.062 Uiso 0.546(7) 1 calc R . . B 2
C204 C 0.3929(3) 0.4484(4) 0.32048(19) 0.044(3) Uani 0.546(7) 1 d G . . B 2
C203 C 0.3428(4) 0.4771(3) 0.3289(2) 0.048(3) Uani 0.546(7) 1 d G . . B 2
H203 H 0.339134 0.517408 0.325444 0.058 Uiso 0.546(7) 1 calc R . . B 2
C202 C 0.2982(3) 0.4469(5) 0.3424(2) 0.036(3) Uani 0.546(7) 1 d G . . B 2
H202 H 0.263970 0.466560 0.348162 0.043 Uiso 0.546(7) 1 calc R . . B 2
C201 C 0.3036(4) 0.3880(5) 0.3475(3) 0.039(5) Uani 0.546(7) 1 d G . . B 2
C206 C 0.3536(5) 0.3592(3) 0.3390(3) 0.053(5) Uani 0.546(7) 1 d G . . B 2
H206 H 0.357301 0.318905 0.342500 0.064 Uiso 0.546(7) 1 calc R . . B 2
C207 C 0.4410(5) 0.4804(6) 0.3066(3) 0.053(3) Uani 0.546(7) 1 d D U . B 2

loop_
_atom_site_aniso_label
_atom_site_aniso_U_11
_atom_site_aniso_U_22
_atom_site_aniso_U_33
_atom_site_aniso_U_23
_atom_site_aniso_U_13
_atom_site_aniso_U_12
Sb1 0.02965(19) 0.02965(19) 0.0468(4) 0.000 0.000 0.000
F1 0.040(2) 0.040(2) 0.047(4) 0.000 0.000 0.000
F2 0.0311(17) 0.041(2) 0.082(3) 0.0125(19) 0.0146(17) 0.0024(14)
F3 0.109(6) 0.109(6) 0.041(4) 0.000 0.000 0.000
Sb2 0.02812(18) 0.02812(18) 0.0476(4) 0.000 0.000 0.000
F4 0.127(6) 0.127(6) 0.037(4) 0.000 0.000 0.000
F5 0.046(2) 0.0283(16) 0.085(3) 0.0127(16) 0.019(2) 0.0041(16)
F6 0.039(2) 0.039(2) 0.049(4) 0.000 0.000 0.000
Sb3 0.03585(15) 0.03585(15) 0.0421(3) -0.01457(17) 0.01457(17) -0.00317(17)
F7 0.0351(19) 0.059(2) 0.061(2) -0.0318(19) 0.0154(17) -0.0006(16)
F8 0.0350(17) 0.0393(18) 0.0500(19) 0.0027(15) 0.0038(15) 0.0034(13)
F9 0.080(3) 0.048(2) 0.057(2) -0.0156(18) 0.029(2) -0.022(2)
Sb4 0.02648(12) 0.02648(12) 0.0315(2) 0.00734(13) -0.00734(13) -0.00002(14)
F10 0.062(2) 0.0292(16) 0.0421(18) 0.0003(14) -0.0121(16) -0.0119(15)
F11 0.0449(19) 0.0354(17) 0.0420(18) 0.0112(14) -0.0196(15) 0.0046(14)
F12 0.0303(15) 0.0310(15) 0.0405(16) 0.0006(12) 0.0035(13) 0.0040(12)
Sb5 0.02284(15) 0.02284(15) 0.0238(2) 0.000 0.000 0.000
F13 0.043(2) 0.043(2) 0.026(3) 0.000 0.000 0.000
F14 0.0419(17) 0.0212(13) 0.0458(17) -0.0029(13) -0.0030(14) 0.0042(12)
F15 0.051(2) 0.051(2) 0.021(2) 0.000 0.000 0.000
Sb6 0.01748(14) 0.01748(14) 0.0236(2) 0.000 0.000 0.000
F16 0.045(2) 0.045(2) 0.024(2) 0.000 0.000 0.000
F17 0.0221(13) 0.0304(14) 0.0465(17) 0.0015(13) -0.0025(12) 0.0034(11)
F18 0.044(2) 0.044(2) 0.025(3) 0.000 0.000 0.000
Cl2 0.164(4) 0.122(3) 0.0858(19) -0.0042(17) -0.017(3) 0.027(2)
Cl1 0.233(7) 0.374(10) 0.132(4) -0.055(6) -0.040(5) 0.186(8)
C115 0.173(15) 0.121(12) 0.087(8) -0.002(8) 0.015(10) 0.048(10)
P1 0.0274(6) 0.0261(5) 0.0327(6) -0.0045(5) 0.0032(5) 0.0062(4)
F19 0.072(4) 0.073(4) 0.209(7) 0.036(4) -0.059(4) -0.038(3)
F20 0.054(3) 0.054(3) 0.168(6) 0.039(3) -0.023(3) -0.005(2)
F21 0.055(3) 0.091(5) 0.198(7) 0.054(5) 0.011(4) -0.007(3)
F22 0.045(3) 0.171(7) 0.062(3) 0.016(3) -0.022(2) -0.011(3)
F23 0.075(3) 0.105(4) 0.047(2) 0.008(3) 0.002(2) 0.001(3)
F24 0.128(5) 0.124(5) 0.058(3) -0.004(3) -0.027(3) 0.073(4)
F25 0.075(4) 0.066(3) 0.233(9) 0.024(4) -0.093(5) -0.019(3)
F26 0.046(2) 0.047(2) 0.090(3) -0.013(2) -0.015(2) 0.0142(18)
F27 0.175(7) 0.235(9) 0.042(2) -0.007(4) -0.009(4) 0.159(7)
F28A 0.138(6) 0.044(3) 0.145(6) -0.017(4) 0.107(4) -0.039(4)
F28B 0.537(11) 0.101(9) 0.102(6) -0.009(6) 0.083(7) -0.155(9)
F29A 0.153(5) 0.042(4) 0.141(5) -0.012(4) 0.108(4) -0.047(4)
F29B 0.541(10) 0.114(9) 0.109(7) 0.002(7) 0.096(8) -0.139(9)
F30A 0.149(5) 0.036(4) 0.141(6) -0.021(4) 0.112(4) -0.041(3)
F30B 0.540(14) 0.121(8) 0.101(7) -0.012(5) 0.079(8) -0.140(10)
O1 0.0300(18) 0.0350(19) 0.0373(18) -0.0083(15) 0.0000(14) 0.0097(15)
O2 0.0284(17) 0.0297(17) 0.0392(19) -0.0053(14) 0.0078(14) 0.0070(13)
O3 0.034(2) 0.049(2) 0.052(2) -0.028(2) -0.0066(18) 0.0110(18)
O4 0.036(2) 0.070(3) 0.033(2) -0.017(2) 0.0058(17) 0.005(2)
N1 0.031(2) 0.0238(19) 0.033(2) -0.0008(16) 0.0085(17) 0.0079(15)
N2 0.031(2) 0.0267(19) 0.034(2) -0.0024(16) 0.0053(17) 0.0115(16)
N3 0.033(2) 0.0235(19) 0.0331(19) 0.0029(16) 0.0053(16) 0.0093(16)
C1 0.028(2) 0.031(2) 0.029(2) -0.0017(18) 0.0048(18) 0.0027(18)
C2 0.034(2) 0.026(2) 0.032(2) -0.0021(19) 0.005(2) 0.0083(18)
C3 0.058(4) 0.027(2) 0.033(3) 0.004(2) 0.010(3) 0.015(2)
C4 0.063(4) 0.040(3) 0.038(3) -0.005(2) -0.002(3) 0.021(3)
C5 0.111(7) 0.047(4) 0.039(3) -0.001(3) -0.001(4) 0.035(4)
C6 0.119(8) 0.034(3) 0.046(4) 0.004(3) 0.024(4) 0.016(4)
C7 0.109(7) 0.036(3) 0.048(4) 0.005(3) 0.030(4) -0.003(4)
C8 0.071(4) 0.029(3) 0.043(3) 0.001(2) 0.015(3) -0.002(3)
C9 0.064(4) 0.059(4) 0.050(4) -0.010(3) -0.014(3) 0.028(4)
C10 0.176(12) 0.050(5) 0.054(4) 0.016(4) 0.040(6) 0.026(6)
C11 0.061(5) 0.042(4) 0.080(5) -0.003(4) 0.011(4) -0.015(3)
C12 0.038(3) 0.023(2) 0.043(3) 0.0010(19) 0.013(2) 0.0092(19)
C13 0.048(3) 0.029(2) 0.031(2) 0.000(2) 0.008(2) 0.013(2)
C14 0.050(4) 0.033(3) 0.051(3) 0.004(3) 0.008(3) 0.013(3)
C15 0.064(5) 0.030(3) 0.083(5) 0.011(3) 0.021(4) 0.006(3)
C16 0.045(4) 0.037(4) 0.104(6) -0.001(4) 0.015(4) 0.001(2)
C17 0.040(3) 0.029(3) 0.075(4) 0.003(3) 0.014(3) 0.003(2)
C18 0.044(3) 0.035(3) 0.039(3) -0.001(2) -0.004(2) 0.009(2)
C19 0.093(7) 0.034(4) 0.114(7) 0.021(4) 0.023(6) 0.003(4)
C20 0.033(3) 0.050(4) 0.122(8) 0.001(4) 0.003(4) 0.005(3)
C21 0.047(3) 0.028(2) 0.040(3) -0.001(2) 0.004(2) 0.018(2)
C22 0.070(5) 0.042(4) 0.069(5) -0.021(3) -0.012(4) 0.021(3)
C23 0.057(4) 0.044(3) 0.062(4) 0.005(3) 0.022(3) 0.031(3)
C24 0.027(2) 0.037(3) 0.042(3) -0.010(2) 0.000(2) 0.008(2)
C25 0.028(2) 0.038(3) 0.039(3) -0.014(2) -0.002(2) 0.010(2)
C26 0.029(2) 0.046(3) 0.027(2) -0.008(2) 0.0016(18) 0.008(2)
C27 0.027(2) 0.036(3) 0.033(2) -0.008(2) 0.0070(19) 0.0028(19)
C28 0.028(2) 0.030(3) 0.049(3) -0.008(2) -0.005(2) 0.005(2)
C29 0.027(3) 0.067(5) 0.081(5) 0.007(4) -0.009(3) 0.010(3)
C30 0.027(3) 0.065(5) 0.110(7) 0.009(5) -0.008(4) 0.004(3)
C31 0.031(3) 0.042(3) 0.109(7) 0.005(4) -0.015(4) 0.003(2)
C32 0.035(3) 0.036(3) 0.093(6) 0.004(3) -0.011(3) 0.001(2)
C33 0.027(3) 0.042(3) 0.091(5) -0.002(3) -0.012(3) 0.005(2)
C34 0.036(4) 0.065(5) 0.160(11) 0.036(6) -0.024(5) -0.009(4)
C35 0.026(3) 0.048(3) 0.046(3) -0.010(3) -0.001(2) 0.009(2)
C36 0.036(3) 0.045(3) 0.040(3) 0.001(2) 0.003(2) 0.012(2)
C37 0.045(4) 0.061(4) 0.046(3) 0.000(3) 0.008(3) 0.016(3)
C38 0.039(3) 0.078(5) 0.045(3) -0.005(3) -0.001(3) 0.009(3)
C39 0.037(3) 0.090(6) 0.059(4) -0.018(4) -0.015(3) 0.019(4)
C40 0.037(3) 0.052(4) 0.054(4) -0.008(3) -0.013(3) 0.008(3)
C41 0.067(5) 0.097(7) 0.043(4) 0.002(4) -0.006(4) 0.026(5)
C42 0.035(3) 0.063(4) 0.070(5) -0.036(4) -0.009(3) 0.017(3)
C43 0.068(5) 0.155(10) 0.028(3) -0.018(4) 0.008(3) 0.024(6)
C44 0.027(2) 0.040(3) 0.034(3) -0.009(2) 0.006(2) 0.000(2)
C45 0.027(2) 0.043(3) 0.045(3) -0.018(2) -0.002(2) 0.004(2)
C46 0.028(2) 0.045(3) 0.053(3) -0.018(3) -0.003(2) 0.005(2)
C47 0.027(2) 0.039(3) 0.051(3) -0.010(2) -0.002(2) 0.002(2)
C48 0.032(3) 0.037(3) 0.034(3) -0.009(2) 0.003(2) 0.003(2)
C49 0.031(2) 0.031(2) 0.037(3) -0.011(2) 0.005(2) 0.0020(19)
C50 0.046(4) 0.052(4) 0.062(4) -0.015(3) -0.015(3) 0.011(3)
C51 0.046(3) 0.044(3) 0.044(3) -0.007(3) 0.012(3) -0.006(3)
C52 0.068(5) 0.055(4) 0.050(4) 0.009(3) 0.016(3) -0.003(4)
C53 0.102(8) 0.057(5) 0.082(6) 0.017(4) 0.033(5) -0.012(5)
C54 0.132(10) 0.046(5) 0.100(7) -0.005(5) 0.065(7) -0.026(6)
C55 0.099(8) 0.064(6) 0.165(12) -0.027(7) 0.080(8) -0.037(6)
C56 0.051(4) 0.057(5) 0.091(6) -0.010(4) 0.028(4) -0.014(3)
C57A 0.149(5) 0.043(3) 0.140(5) -0.014(4) 0.111(4) -0.039(3)
C57B 0.536(10) 0.120(8) 0.098(6) -0.010(5) 0.087(7) -0.144(9)
P2 0.0206(5) 0.0292(6) 0.0271(5) 0.0041(5) -0.0009(4) 0.0069(4)
F31 0.041(2) 0.045(2) 0.095(3) -0.019(2) 0.000(2) -0.0102(16)
F32 0.062(3) 0.041(2) 0.097(3) -0.001(2) 0.002(2) -0.0166(19)
F33 0.046(2) 0.046(2) 0.120(4) -0.024(3) 0.032(3) -0.0094(18)
F34 0.118(5) 0.070(3) 0.042(2) -0.001(2) 0.009(3) 0.007(3)
F35 0.189(8) 0.151(7) 0.062(3) -0.014(4) 0.019(4) 0.120(6)
F36 0.316(13) 0.043(3) 0.076(4) -0.021(3) 0.083(6) -0.007(5)
F37A 0.078(7) 0.183(14) 0.028(4) 0.022(6) 0.000(4) -0.065(8)
F37B 0.048(6) 0.047(5) 0.052(5) 0.014(4) 0.027(4) -0.016(4)
F38A 0.075(9) 0.058(6) 0.054(7) 0.015(5) 0.023(6) -0.021(5)
F38B 0.048(5) 0.153(11) 0.070(5) 0.027(6) -0.012(4) -0.050(5)
F39A 0.079(10) 0.100(16) 0.069(11) 0.001(11) 0.036(8) -0.005(10)
F39B 0.091(10) 0.071(6) 0.087(10) 0.012(6) 0.039(7) -0.014(6)
F40 0.052(3) 0.066(3) 0.186(7) -0.074(4) 0.022(3) -0.018(2)
F41 0.0333(18) 0.043(2) 0.072(3) -0.0102(18) -0.0013(17) 0.0098(14)
F42 0.189(7) 0.179(7) 0.0318(19) -0.010(3) -0.007(3) 0.148(6)
O5 0.0254(16) 0.0282(17) 0.0333(16) 0.0008(13) -0.0031(13) 0.0097(13)
O6 0.0221(15) 0.0327(17) 0.0270(16) 0.0048(13) -0.0017(12) 0.0052(12)
O7 0.039(2) 0.0295(18) 0.043(2) -0.0056(16) -0.0196(17) 0.0119(15)
O8 0.055(3) 0.035(2) 0.0267(17) 0.0047(15) -0.0100(17) 0.0057(18)
N4 0.0205(17) 0.0300(19) 0.0282(18) 0.0038(15) 0.0011(14) 0.0075(14)
N5 0.0211(18) 0.031(2) 0.0314(19) 0.0044(16) 0.0020(15) 0.0085(15)
N6 0.0203(17) 0.032(2) 0.0299(18) 0.0016(16) 0.0029(15) 0.0100(15)
C58 0.021(2) 0.030(2) 0.029(2) 0.0069(17) 0.0003(16) 0.0095(17)
C59 0.020(2) 0.031(2) 0.029(2) 0.0019(18) -0.0016(17) 0.0095(16)
C60 0.024(2) 0.041(3) 0.025(2) 0.005(2) 0.0001(17) 0.0104(19)
C61 0.026(2) 0.046(3) 0.024(2) 0.001(2) -0.0022(18) 0.012(2)
C62 0.029(3) 0.065(4) 0.029(2) -0.002(2) 0.000(2) 0.016(2)
C63 0.025(2) 0.071(4) 0.029(2) 0.005(3) 0.0016(19) 0.006(3)
C64 0.024(2) 0.049(3) 0.042(3) 0.010(2) 0.000(2) -0.003(2)
C65 0.025(2) 0.039(3) 0.033(2) 0.005(2) 0.0015(19) 0.0045(19)
C66 0.039(3) 0.043(3) 0.036(2) -0.006(2) -0.001(2) 0.011(2)
C67 0.030(3) 0.088(5) 0.041(3) 0.008(3) 0.007(2) 0.003(3)
C68 0.035(3) 0.040(3) 0.045(3) 0.000(2) 0.002(2) -0.002(2)
C69 0.0192(19) 0.028(2) 0.029(2) 0.0039(16) 0.0015(16) 0.0031(15)
C70 0.026(2) 0.035(2) 0.024(2) 0.0012(18) -0.0011(17) 0.0091(18)
C71 0.024(2) 0.045(3) 0.029(2) 0.004(2) 0.0014(18) 0.009(2)
C72 0.025(2) 0.051(3) 0.046(3) 0.013(3) 0.000(2) -0.002(2)
C73 0.031(3) 0.045(3) 0.051(3) 0.008(3) -0.002(2) -0.005(2)
C74 0.028(2) 0.031(2) 0.046(3) 0.004(2) -0.002(2) 0.0062(19)
C75 0.025(2) 0.040(3) 0.034(2) -0.003(2) 0.0006(19) 0.0056(18)
C76 0.026(3) 0.073(5) 0.063(4) 0.013(4) 0.008(3) -0.009(3)
C77 0.042(3) 0.030(3) 0.069(4) -0.002(3) 0.000(3) 0.005(2)
C78 0.023(2) 0.039(3) 0.032(2) 0.007(2) -0.0008(18) 0.0142(19)
C79 0.027(3) 0.042(3) 0.055(3) 0.001(3) -0.013(2) 0.009(2)
C80 0.037(3) 0.045(3) 0.053(3) 0.015(3) 0.000(3) 0.018(2)
C81 0.030(2) 0.029(2) 0.033(2) -0.0040(19) -0.0061(19) 0.0103(19)
C82 0.034(3) 0.029(2) 0.030(2) -0.0031(19) -0.010(2) 0.0084(19)
C83 0.034(3) 0.029(2) 0.029(2) 0.0037(19) -0.005(2) 0.0045(19)
C84 0.028(2) 0.031(2) 0.028(2) 0.0087(18) -0.0025(17) 0.0037(18)
C85 0.027(2) 0.024(2) 0.045(3) -0.0034(19) -0.008(2) 0.0035(18)
C86 0.040(3) 0.025(2) 0.045(3) -0.005(2) 0.001(2) 0.0020(19)
C87 0.037(3) 0.029(3) 0.058(4) -0.009(2) 0.002(3) 0.008(2)
C88 0.031(3) 0.033(3) 0.072(4) -0.013(3) 0.002(3) -0.004(2)
C89 0.053(4) 0.024(3) 0.096(5) -0.016(3) 0.015(4) 0.004(3)
C90 0.039(3) 0.033(3) 0.081(4) -0.014(3) 0.008(3) 0.008(2)
C91 0.038(3) 0.039(3) 0.091(5) -0.022(3) 0.013(4) -0.005(3)
C92 0.050(3) 0.028(2) 0.036(2) -0.001(2) -0.003(2) 0.013(2)
C93 0.066(4) 0.037(3) 0.044(3) -0.008(2) -0.012(3) 0.018(3)
C94 0.106(7) 0.039(3) 0.039(3) -0.011(3) -0.015(4) 0.024(4)
C95 0.107(6) 0.041(3) 0.033(3) 0.000(3) 0.009(3) 0.035(4)
C96 0.068(5) 0.045(4) 0.045(3) 0.010(3) 0.019(3) 0.026(3)
C97 0.051(3) 0.033(3) 0.039(3) 0.006(2) 0.010(3) 0.015(2)
C98 0.148(10) 0.054(5) 0.046(4) 0.001(3) 0.020(5) 0.032(6)
C99 0.039(3) 0.037(3) 0.061(4) -0.002(3) -0.023(3) 0.016(2)
C100 0.101(7) 0.074(5) 0.026(3) 0.010(3) -0.005(3) 0.024(5)
C105 0.028(7) 0.061(9) 0.037(7) 0.012(6) -0.002(5) 0.007(6)
C104 0.030(6) 0.047(7) 0.033(6) 0.004(5) -0.009(5) -0.012(5)
C103 0.044(7) 0.023(5) 0.034(6) 0.001(4) 0.007(5) -0.003(5)
C102 0.029(7) 0.031(6) 0.033(6) 0.007(5) -0.001(6) -0.008(5)
C101 0.030(7) 0.029(9) 0.029(10) -0.002(7) 0.005(6) 0.001(6)
C106 0.042(8) 0.022(6) 0.060(11) 0.006(6) -0.001(7) -0.002(5)
C107 0.050(7) 0.065(8) 0.035(6) 0.014(6) 0.001(5) -0.019(6)
C108 0.025(2) 0.0210(19) 0.030(2) 0.0079(17) -0.0017(17) 0.0007(16)
C109 0.028(2) 0.023(2) 0.033(2) 0.0044(18) -0.0059(19) 0.0033(17)
C110 0.028(2) 0.025(2) 0.040(3) 0.0025(19) -0.010(2) 0.0037(18)
C111 0.027(2) 0.028(2) 0.037(2) 0.0019(19) -0.004(2) 0.0029(17)
C112 0.023(2) 0.029(2) 0.031(2) 0.0030(18) -0.0041(18) -0.0006(17)
C113 0.022(2) 0.029(2) 0.030(2) 0.0049(18) -0.0017(17) -0.0016(17)
C114 0.034(3) 0.042(3) 0.052(3) -0.010(3) -0.008(3) 0.011(2)
C205 0.026(6) 0.086(10) 0.043(7) 0.005(7) 0.000(5) 0.012(6)
C204 0.043(6) 0.050(7) 0.039(6) 0.004(5) 0.000(5) -0.005(5)
C203 0.039(6) 0.058(7) 0.048(7) 0.011(6) -0.004(5) -0.011(5)
C202 0.026(6) 0.044(6) 0.038(6) -0.002(5) 0.001(5) -0.009(5)
C201 0.030(6) 0.052(11) 0.035(9) 0.011(8) -0.001(6) -0.003(6)
C206 0.039(7) 0.097(13) 0.023(5) 0.005(7) 0.013(5) 0.011(7)
C207 0.041(6) 0.075(7) 0.042(5) -0.001(5) 0.002(4) -0.020(5)

loop_
_atom_type_symbol
_atom_type_description
_atom_type_scat_dispersion_real
_atom_type_scat_dispersion_imag
_atom_type_scat_source
C C 0.0033 0.0016 'International Tables Vol C Tables 4.2.6.8 and 6.1.1.4'
H H 0.0000 0.0000 'International Tables Vol C Tables 4.2.6.8 and 6.1.1.4'
Cl Cl 0.1484 0.1585 'International Tables Vol C Tables 4.2.6.8 and 6.1.1.4'
F F 0.0171 0.0103 'International Tables Vol C Tables 4.2.6.8 and 6.1.1.4'
N N 0.0061 0.0033 'International Tables Vol C Tables 4.2.6.8 and 6.1.1.4'
O O 0.0106 0.0060 'International Tables Vol C Tables 4.2.6.8 and 6.1.1.4'
P P 0.1023 0.0942 'International Tables Vol C Tables 4.2.6.8 and 6.1.1.4'
Sb Sb -0.5866 1.5461 'International Tables Vol C Tables 4.2.6.8 and 6.1.1.4'

loop_
_geom_angle_atom_site_label_1
_geom_angle_atom_site_label_2
_geom_angle_atom_site_label_3
_geom_angle
_geom_angle_site_symmetry_1
_geom_angle_site_symmetry_3
F2 Sb1 F1 88.83(13) . .
F2 Sb1 F1 88.83(13) 4 .
F2 Sb1 F1 88.83(13) 2_655 .
F2 Sb1 F1 88.83(13) 3_545 .
F2 Sb1 F2 89.976(6) . 3_545
F2 Sb1 F2 177.7(3) 3_545 4
F2 Sb1 F2 177.7(3) . 2_655
F2 Sb1 F2 89.976(6) 4 2_655
F2 Sb1 F2 89.976(6) . 4
F2 Sb1 F2 89.976(6) 3_545 2_655
F3 Sb1 F1 180.0 . .
F3 Sb1 F2 91.17(13) . .
F3 Sb1 F2 91.17(13) . 4
F3 Sb1 F2 91.17(13) . 3_545
F3 Sb1 F2 91.17(13) . 2_655
F4 Sb2 F5 90.99(13) . .
F4 Sb2 F5 90.99(13) . 2_655
F4 Sb2 F5 90.99(13) . 3_545
F4 Sb2 F5 90.99(13) . 4
F4 Sb2 F6 180.0 . .
F5 Sb2 F5 89.983(5) 3_545 2_655
F5 Sb2 F5 178.0(3) 2_655 .
F5 Sb2 F5 89.985(5) 3_545 .
F5 Sb2 F5 89.981(5) 4 .
F5 Sb2 F5 89.983(5) 4 2_655
F5 Sb2 F5 178.0(3) 4 3_545
F5 Sb2 F6 89.01(13) 4 .
F5 Sb2 F6 89.01(13) . .
F5 Sb2 F6 89.01(13) 2_655 .
F5 Sb2 F6 89.01(13) 3_545 .
F7 Sb3 F7 176.9(2) . 7
F7 Sb3 F8 88.74(16) . .
F7 Sb3 F8 89.07(18) . 7
F7 Sb3 F8 88.74(16) 7 7
F7 Sb3 F8 89.07(18) 7 .
F8 Sb3 F8 89.7(2) 7 .
F9 Sb3 F7 90.90(17) . 7
F9 Sb3 F7 90.90(17) 7 .
F9 Sb3 F7 91.29(19) . .
F9 Sb3 F7 91.29(19) 7 7
F9 Sb3 F8 179.64(18) . 7
F9 Sb3 F8 90.36(19) . .
F9 Sb3 F8 90.36(19) 7 7
F9 Sb3 F8 179.64(18) 7 .
F9 Sb3 F9 89.6(3) . 7
F10 Sb4 F10 91.7(2) . 7_556
F10 Sb4 F11 91.27(15) . .
F10 Sb4 F11 91.72(16) 7_556 .
F10 Sb4 F11 91.27(16) 7_556 7_556
F10 Sb4 F11 91.72(16) . 7_556
F10 Sb4 F12 178.76(16) . .
F10 Sb4 F12 89.34(15) 7_556 .
F10 Sb4 F12 89.34(15) . 7_556
F10 Sb4 F12 178.75(16) 7_556 7_556
F11 Sb4 F11 175.7(2) . 7_556
F11 Sb4 F12 89.00(15) . 7_556
F11 Sb4 F12 87.95(15) 7_556 7_556
F11 Sb4 F12 87.96(15) . .
F11 Sb4 F12 89.00(15) 7_556 .
F12 Sb4 F12 89.67(19) . 7_556
F14 Sb5 F13 89.54(11) 4_455 .
F14 Sb5 F13 89.54(11) 3 .
F14 Sb5 F13 89.54(11) 2_565 .
F14 Sb5 F13 89.54(11) . .
F14 Sb5 F14 89.996(2) 4_455 2_565
F14 Sb5 F14 89.996(2) 4_455 .
F14 Sb5 F14 89.996(2) 3 2_565
F14 Sb5 F14 179.1(2) 2_565 .
F14 Sb5 F14 89.997(2) 3 .
F14 Sb5 F14 179.1(2) 4_455 3
F15 Sb5 F13 180.0 . .
F15 Sb5 F14 90.46(11) . 3
F15 Sb5 F14 90.46(11) . .
F15 Sb5 F14 90.46(11) . 4_455
F15 Sb5 F14 90.46(11) . 2_565
F16 Sb6 F17 90.92(10) . 4_455
F16 Sb6 F17 90.92(10) . 3
F16 Sb6 F17 90.92(10) . .
F16 Sb6 F17 90.92(10) . 2_565
F16 Sb6 F18 180.0 . .
F17 Sb6 F17 89.985(4) 3 2_565
F17 Sb6 F17 89.984(3) . 4_455
F17 Sb6 F17 89.987(4) . 3
F17 Sb6 F17 178.2(2) 3 4_455
F17 Sb6 F17 89.985(4) 4_455 2_565
F17 Sb6 F17 178.2(2) . 2_565
F17 Sb6 F18 89.08(10) . .
F17 Sb6 F18 89.08(10) 2_565 .
F17 Sb6 F18 89.08(10) 3 .
F17 Sb6 F18 89.08(10) 4_455 .
Cl2 C115 Cl1 112.8 . .
O1 P1 C1 96.3(2) . .
O2 P1 O1 100.4(2) . .
O2 P1 C1 96.1(2) . .
C24 O1 P1 116.6(3) . .
C27 O2 P1 116.3(3) . .
C25 O3 C42 115.6(4) . .
C26 O4 C43 112.1(5) . .
N2 N1 C1 112.7(4) . .
N2 N1 C12 118.8(4) . .
C1 N1 C12 127.9(4) . .
N3 N2 N1 104.1(4) . .
N2 N3 C2 113.5(4) . .
N2 N3 C21 118.5(4) . .
C2 N3 C21 128.0(4) . .
N1 C1 P1 117.2(4) . .
N1 C1 C2 105.7(4) . .
C2 C1 P1 137.1(4) . .
N3 C2 C1 104.0(4) . .
N3 C2 C3 122.6(4) . .
C1 C2 C3 133.1(5) . .
C4 C3 C2 118.4(6) . .
C4 C3 C8 120.5(6) . .
C8 C3 C2 121.1(6) . .
C3 C4 C5 117.8(8) . .
C3 C4 C9 120.1(6) . .
C5 C4 C9 122.1(7) . .
C6 C5 C4 121.1(8) . .
C5 C6 C10 119.7(9) . .
C7 C6 C5 119.4(7) . .
C7 C6 C10 120.9(10) . .
C6 C7 C8 123.0(9) . .
C3 C8 C11 122.1(6) . .
C7 C8 C3 118.1(7) . .
C7 C8 C11 119.7(7) . .
C13 C12 N1 118.7(5) . .
C13 C12 C17 125.1(5) . .
C17 C12 N1 116.2(5) . .
C12 C13 C14 116.0(6) . .
C12 C13 C18 124.4(5) . .
C14 C13 C18 119.5(5) . .
C15 C14 C13 122.0(6) . .
C14 C15 C16 118.9(6) . .
C14 C15 C19 119.8(8) . .
C16 C15 C19 121.3(8) . .
C15 C16 C17 122.8(7) . .
C12 C17 C16 115.1(6) . .
C12 C17 C20 122.2(6) . .
C16 C17 C20 122.7(7) . .
N3 C21 C22 109.2(5) . .
N3 C21 C23 109.3(5) . .
C23 C21 C22 114.4(6) . .
O1 C24 C25 108.9(4) . .
O1 C24 C28 106.2(4) . .
O1 C24 C35 106.2(4) . .
C28 C24 C25 112.9(5) . .
C35 C24 C25 110.2(5) . .
C35 C24 C28 112.0(5) . .
O3 C25 C24 104.3(4) . .
O3 C25 C26 112.6(5) . .
C26 C25 C24 113.3(4) . .
O4 C26 C25 110.6(5) . .
O4 C26 C27 107.3(4) . .
C25 C26 C27 116.1(4) . .
O2 C27 C26 106.7(4) . .
O2 C27 C44 108.5(4) . .
O2 C27 C51 105.0(4) . .
C44 C27 C26 117.2(4) . .
C51 C27 C26 106.6(5) . .
C51 C27 C44 112.0(5) . .
C29 C28 C24 119.3(6) . .
C33 C28 C24 121.8(5) . .
C33 C28 C29 118.7(6) . .
C30 C29 C28 120.4(7) . .
C29 C30 C31 121.4(7) . .
C30 C31 C32 118.2(7) . .
C30 C31 C34 121.0(7) . .
C32 C31 C34 120.8(7) . .
C31 C32 C33 120.7(7) . .
C28 C33 C32 120.4(6) . .
F19 C34 F20 109.6(8) . .
F19 C34 F21 104.9(8) . .
F19 C34 C31 113.3(10) . .
F20 C34 F21 103.9(9) . .
F20 C34 C31 112.6(7) . .
F21 C34 C31 111.9(9) . .
C36 C35 C24 120.0(5) . .
C40 C35 C24 121.2(6) . .
C40 C35 C36 118.8(6) . .
C37 C36 C35 119.5(6) . .
C38 C37 C36 119.0(7) . .
C37 C38 C39 122.2(7) . .
C37 C38 C41 117.9(8) . .
C39 C38 C41 119.8(7) . .
C40 C39 C38 118.6(7) . .
C39 C40 C35 121.7(7) . .
F22 C41 C38 110.2(8) . .
F23 C41 F22 104.7(7) . .
F23 C41 C38 112.7(7) . .
F24 C41 F22 106.3(8) . .
F24 C41 F23 107.9(8) . .
F24 C41 C38 114.4(8) . .
C45 C44 C27 121.9(5) . .
C49 C44 C27 118.8(5) . .
C49 C44 C45 119.1(5) . .
C44 C45 C46 119.5(5) . .
C47 C46 C45 120.1(5) . .
C46 C47 C48 120.2(6) . .
C46 C47 C50 120.4(5) . .
C48 C47 C50 119.4(5) . .
C49 C48 C47 119.6(5) . .
C44 C49 C48 121.6(5) . .
F25 C50 C47 111.0(7) . .
F26 C50 F25 104.0(6) . .
F26 C50 C47 114.0(5) . .
F27 C50 F25 107.7(8) . .
F27 C50 F26 105.6(7) . .
F27 C50 C47 113.9(6) . .
C52 C51 C27 119.1(6) . .
C56 C51 C27 121.0(7) . .
C56 C51 C52 119.8(7) . .
C53 C52 C51 119.9(8) . .
C54 C53 C52 119.2(10) . .
C53 C54 C55 122.6(8) . .
C53 C54 C57A 108.8(12) . .
C53 C54 C57B 137.4(16) . .
C55 C54 C57A 127.8(11) . .
C55 C54 C57B 99.1(16) . .
C54 C55 C56 118.3(9) . .
C51 C56 C55 119.9(10) . .
F28A C57A F29A 103.5(17) . .
F28A C57A F30A 110.3(14) . .
F28A C57A C54 114.6(13) . .
F29A C57A C54 116.8(13) . .
F30A C57A F29A 100.0(14) . .
F30A C57A C54 110.4(16) . .
F28B C57B F29B 95.7(18) . .
F28B C57B C54 101(2) . .
F29B C57B C54 125(2) . .
F30B C57B F28B 104(2) . .
F30B C57B F29B 106(2) . .
F30B C57B C54 119(2) . .
O5 P2 O6 100.75(19) . .
O5 P2 C58 94.4(2) . .
O6 P2 C58 97.2(2) . .
F38B F38B C207 124.1(17) 2_665 .
C81 O5 P2 117.7(3) . .
C84 O6 P2 114.0(3) . .
C82 O7 C99 115.8(4) . .
C100 O8 C83 113.4(5) . .
N5 N4 C58 113.2(4) . .
N5 N4 C69 117.9(4) . .
C58 N4 C69 128.0(4) . .
N6 N5 N4 104.0(4) . .
N5 N6 C59 113.7(4) . .
N5 N6 C78 119.0(4) . .
C59 N6 C78 127.3(4) . .
N4 C58 P2 116.6(3) . .
N4 C58 C59 105.3(4) . .
C59 C58 P2 138.1(4) . .
N6 C59 C58 103.9(4) . .
N6 C59 C60 123.4(4) . .
C58 C59 C60 132.3(4) . .
C61 C60 C59 116.6(5) . .
C61 C60 C65 121.8(5) . .
C65 C60 C59 121.5(5) . .
C60 C61 C62 117.4(6) . .
C60 C61 C66 122.4(5) . .
C62 C61 C66 120.3(5) . .
C63 C62 C61 122.2(6) . .
C62 C63 C64 118.5(5) . .
C62 C63 C67 121.2(6) . .
C64 C63 C67 120.3(6) . .
C65 C64 C63 122.1(6) . .
C60 C65 C68 121.6(5) . .
C64 C65 C60 118.0(5) . .
C64 C65 C68 120.3(5) . .
C70 C69 N4 119.2(4) . .
C70 C69 C74 123.9(4) . .
C74 C69 N4 116.9(4) . .
C69 C70 C75 123.3(4) . .
C71 C70 C69 116.6(5) . .
C71 C70 C75 120.1(5) . .
C72 C71 C70 121.6(5) . .
C71 C72 C73 119.2(5) . .
C71 C72 C76 120.1(6) . .
C73 C72 C76 120.6(6) . .
C74 C73 C72 122.0(6) . .
C69 C74 C77 122.5(5) . .
C73 C74 C69 116.5(5) . .
C73 C74 C77 120.9(6) . .
N6 C78 C79 109.6(4) . .
N6 C78 C80 108.7(4) . .
C79 C78 C80 114.1(5) . .
O5 C81 C82 109.6(4) . .
O5 C81 C85 106.3(4) . .
O5 C81 C92 105.5(4) . .
C85 C81 C82 111.6(4) . .
C85 C81 C92 113.6(5) . .
C92 C81 C82 110.0(4) . .
O7 C82 C81 104.1(4) . .
O7 C82 C83 112.9(4) . .
C81 C82 C83 113.9(4) . .
O8 C83 C82 109.3(4) . .
O8 C83 C84 108.4(4) . .
C84 C83 C82 116.8(4) . .
O6 C84 C83 107.3(4) . .
O6 C84 C101 110.6(6) . .
O6 C84 C108 109.1(4) . .
O6 C84 C201 103.1(6) . .
C83 C84 C201 107.8(6) . .
C101 C84 C83 104.6(6) . .
C101 C84 C108 107.5(6) . .
C108 C84 C83 117.7(4) . .
C108 C84 C201 110.8(6) . .
C86 C85 C81 122.8(5) . .
C90 C85 C81 121.6(5) . .
C90 C85 C86 115.3(5) . .
C87 C86 C85 122.8(5) . .
C86 C87 C88 119.6(6) . .
C87 C88 C89 120.0(6) . .
C87 C88 C91 120.3(6) . .
C89 C88 C91 119.6(6) . .
C90 C89 C88 119.1(6) . .
C89 C90 C85 123.1(6) . .
F31 C91 F33 106.8(6) . .
F31 C91 C88 112.0(6) . .
F32 C91 F31 107.1(6) . .
F32 C91 F33 106.8(6) . .
F32 C91 C88 112.5(6) . .
F33 C91 C88 111.2(5) . .
C93 C92 C81 120.8(6) . .
C97 C92 C81 120.7(5) . .
C97 C92 C93 118.5(6) . .
C94 C93 C92 120.2(7) . .
C95 C94 C93 119.5(7) . .
C94 C95 C98 116.6(8) . .
C96 C95 C94 120.8(6) . .
C96 C95 C98 122.6(9) . .
C95 C96 C97 120.6(7) . .
C96 C97 C92 120.4(7) . .
F34 C98 F35 104.2(9) . .
F34 C98 C95 111.9(7) . .
F35 C98 C95 110.4(9) . .
F36 C98 F34 106.5(9) . .
F36 C98 F35 109.0(8) . .
F36 C98 C95 114.3(9) . .
C104 C105 C106 120.0 . .
C105 C104 C107 119.4(9) . .
C103 C104 C105 120.0 . .
C103 C104 C107 120.2(8) . .
C104 C103 C102 120.0 . .
C101 C102 C103 120.0 . .
C102 C101 C84 119.4(8) . .
C106 C101 C84 119.0(8) . .
C106 C101 C102 120.0 . .
C101 C106 C105 120.0 . .
F37A C107 F39A 118.2(17) . .
F37A C107 C104 109.7(10) . .
F38A C107 F37A 103.0(12) . .
F38A C107 F39A 107.5(17) . .
F38A C107 C104 113.4(12) . .
F39A C107 C104 105.3(14) . .
C109 C108 C84 122.6(4) . .
C113 C108 C84 118.0(4) . .
C113 C108 C109 119.1(5) . .
C108 C109 C110 120.0(5) . .
C111 C110 C109 120.1(5) . .
C110 C111 C112 120.3(5) . .
C110 C111 C114 120.5(5) . .
C112 C111 C114 119.2(5) . .
C113 C112 C111 120.1(5) . .
C112 C113 C108 120.3(4) . .
F40 C114 C111 109.4(5) . .
F41 C114 F40 102.8(5) . .
F41 C114 C111 114.6(5) . .
F42 C114 F40 109.0(7) . .
F42 C114 F41 107.0(6) . .
F42 C114 C111 113.4(5) . .
C204 C205 C206 120.0 . .
C205 C204 C203 120.0 . .
C205 C204 C207 119.7(8) . .
C203 C204 C207 120.3(8) . .
C202 C203 C204 120.0 . .
C203 C202 C201 120.0 . .
C202 C201 C84 119.4(7) . .
C206 C201 C84 120.5(7) . .
C206 C201 C202 120.0 . .
C201 C206 C205 120.0 . .
F37B C207 C204 111.0(11) . .
F38B C207 F37B 117.0(12) . .
F38B C207 F39B 103.4(12) . .
F38B C207 C204 113.2(9) . .
F39B C207 F37B 99.3(12) . .
F39B C207 C204 111.7(11) . .

loop_
_geom_bond_atom_site_label_1
_geom_bond_atom_site_label_2
_geom_bond_distance
_geom_bond_site_symmetry_2
Sb1 F1 1.890(7) .
Sb1 F2 1.873(4) 3_545
Sb1 F2 1.873(4) 2_655
Sb1 F2 1.873(4) 4
Sb1 F2 1.873(4) .
Sb1 F3 1.851(9) .
Sb2 F4 1.830(9) .
Sb2 F5 1.874(3) .
Sb2 F5 1.874(3) 3_545
Sb2 F5 1.874(3) 2_655
Sb2 F5 1.874(3) 4
Sb2 F6 1.882(7) .
Sb3 F7 1.874(3) 7
Sb3 F7 1.874(3) .
Sb3 F8 1.896(4) .
Sb3 F8 1.896(4) 7
Sb3 F9 1.851(4) .
Sb3 F9 1.851(4) 7
Sb4 F10 1.873(3) .
Sb4 F10 1.874(3) 7_556
Sb4 F11 1.881(3) .
Sb4 F11 1.881(3) 7_556
Sb4 F12 1.893(3) 7_556
Sb4 F12 1.893(3) .
Sb5 F13 1.875(6) .
Sb5 F14 1.874(3) .
Sb5 F14 1.874(3) 3
Sb5 F14 1.874(3) 2_565
Sb5 F14 1.874(3) 4_455
Sb5 F15 1.867(6) .
Sb6 F16 1.850(6) .
Sb6 F17 1.878(3) .
Sb6 F17 1.878(3) 3
Sb6 F17 1.878(3) 4_455
Sb6 F17 1.878(3) 2_565
Sb6 F18 1.879(6) .
Cl2 C115 1.7599 .
Cl1 C115 1.7601 .
P1 O1 1.628(4) .
P1 O2 1.627(4) .
P1 C1 1.830(5) .
F19 C34 1.308(12) .
F20 C34 1.351(10) .
F21 C34 1.363(14) .
F22 C41 1.384(12) .
F23 C41 1.321(10) .
F24 C41 1.294(11) .
F25 C50 1.331(9) .
F26 C50 1.311(8) .
F27 C50 1.291(9) .
F28A C57A 1.324(17) .
F28B C57B 1.39(2) .
F29A C57A 1.41(2) .
F29B C57B 1.40(2) .
F30A C57A 1.336(18) .
F30B C57B 1.33(2) .
O1 C24 1.470(6) .
O2 C27 1.467(6) .
O3 C25 1.413(6) .
O3 C42 1.431(7) .
O4 C26 1.415(6) .
O4 C43 1.432(8) .
N1 N2 1.326(5) .
N1 C1 1.356(6) .
N1 C12 1.461(6) .
N2 N3 1.319(6) .
N3 C2 1.368(6) .
N3 C21 1.499(6) .
C1 C2 1.386(7) .
C2 C3 1.480(7) .
C3 C4 1.403(9) .
C3 C8 1.405(10) .
C4 C5 1.411(10) .
C4 C9 1.500(11) .
C5 C6 1.377(14) .
C6 C7 1.347(13) .
C6 C10 1.541(10) .
C7 C8 1.380(9) .
C8 C11 1.479(11) .
C12 C13 1.388(8) .
C12 C17 1.389(9) .
C13 C14 1.401(8) .
C13 C18 1.496(9) .
C14 C15 1.365(11) .
C15 C16 1.389(12) .
C15 C19 1.513(10) .
C16 C17 1.392(9) .
C17 C20 1.508(10) .
C21 C22 1.512(10) .
C21 C23 1.511(9) .
C24 C25 1.564(7) .
C24 C28 1.535(8) .
C24 C35 1.525(8) .
C25 C26 1.559(8) .
C26 C27 1.579(7) .
C27 C44 1.535(8) .
C27 C51 1.512(8) .
C28 C29 1.390(8) .
C28 C33 1.387(8) .
C29 C30 1.380(11) .
C30 C31 1.384(10) .
C31 C32 1.387(9) .
C31 C34 1.460(12) .
C32 C33 1.395(10) .
C35 C36 1.413(9) .
C35 C40 1.388(8) .
C36 C37 1.410(9) .
C37 C38 1.373(10) .
C38 C39 1.384(12) .
C38 C41 1.509(10) .
C39 C40 1.380(9) .
C44 C45 1.400(7) .
C44 C49 1.377(7) .
C45 C46 1.410(8) .
C46 C47 1.375(8) .
C47 C48 1.390(8) .
C47 C50 1.490(9) .
C48 C49 1.384(8) .
C51 C52 1.393(11) .
C51 C56 1.379(10) .
C52 C53 1.387(10) .
C53 C54 1.359(14) .
C54 C55 1.369(17) .
C54 C57A 1.56(2) .
C54 C57B 1.52(3) .
C55 C56 1.407(12) .
P2 O5 1.628(4) .
P2 O6 1.640(4) .
P2 C58 1.830(4) .
F31 C91 1.331(8) .
F32 C91 1.318(9) .
F33 C91 1.352(8) .
F34 C98 1.329(9) .
F35 C98 1.365(14) .
F36 C98 1.290(13) .
F37A C107 1.427(15) .
F37B C207 1.41(2) .
F38A C107 1.354(17) .
F38B F38B 0.930(17) 2_665
F38B C207 1.331(13) .
F39A C107 1.45(2) .
F39B C207 1.389(17) .
F40 C114 1.356(8) .
F41 C114 1.322(7) .
F42 C114 1.308(8) .
O5 C81 1.467(6) .
O6 C84 1.457(5) .
O7 C82 1.407(6) .
O7 C99 1.438(7) .
O8 C83 1.416(6) .
O8 C100 1.414(8) .
N4 N5 1.319(5) .
N4 C58 1.362(6) .
N4 C69 1.459(6) .
N5 N6 1.319(5) .
N6 C59 1.370(6) .
N6 C78 1.499(6) .
C58 C59 1.391(6) .
C59 C60 1.471(7) .
C60 C61 1.401(7) .
C60 C65 1.401(8) .
C61 C62 1.405(8) .
C61 C66 1.498(9) .
C62 C63 1.378(10) .
C63 C64 1.392(9) .
C63 C67 1.507(8) .
C64 C65 1.386(7) .
C65 C68 1.503(8) .
C69 C70 1.398(7) .
C69 C74 1.400(7) .
C70 C71 1.395(7) .
C70 C75 1.488(8) .
C71 C72 1.381(9) .
C72 C73 1.400(10) .
C72 C76 1.510(8) .
C73 C74 1.377(8) .
C74 C77 1.513(8) .
C78 C79 1.519(8) .
C78 C80 1.521(8) .
C81 C82 1.574(7) .
C81 C85 1.509(8) .
C81 C92 1.510(7) .
C82 C83 1.574(8) .
C83 C84 1.553(7) .
C84 C101 1.511(8) .
C84 C108 1.529(7) .
C84 C201 1.573(8) .
C85 C86 1.417(8) .
C85 C90 1.387(8) .
C86 C87 1.367(9) .
C87 C88 1.384(8) .
C88 C89 1.386(9) .
C88 C91 1.506(9) .
C89 C90 1.385(10) .
C92 C93 1.405(8) .
C92 C97 1.401(9) .
C93 C94 1.395(9) .
C94 C95 1.395(12) .
C95 C96 1.355(12) .
C95 C98 1.512(10) .
C96 C97 1.391(8) .
C105 C104 1.3900 .
C105 C106 1.3900 .
C104 C103 1.3900 .
C104 C107 1.499(14) .
C103 C102 1.3900 .
C102 C101 1.3900 .
C101 C106 1.3900 .
C108 C109 1.400(6) .
C108 C113 1.398(7) .
C109 C110 1.402(7) .
C110 C111 1.374(7) .
C111 C112 1.390(7) .
C111 C114 1.494(8) .
C112 C113 1.388(7) .
C205 C204 1.3900 .
C205 C206 1.3900 .
C204 C203 1.3900 .
C204 C207 1.479(13) .
C203 C202 1.3900 .
C202 C201 1.3900 .
C201 C206 1.3900 .
